data_2009939
loop_
_publ_author_name
'Georgia M. Arvanitis'
'Dan Gibson'
'Thomas J. Emge '
'Helen M. Berman'

_publ_section_title
;
 Platinum(II) triamine complexes:
 <i>cis</i>-[PtCl(NH~3~)~2~(C~10~H~13~N~5~O~5~)]NO~3~.2H~2~O and
 [PtCl(C~2~H~8~N~2~)(C~4~H~6~N~2~)]NO~3~
;
_journal_issue 8
_journal_name_full 'Acta Crystallographica Section C'
_journal_page_first 1217
_journal_page_last 1220
_journal_paper_doi 10.1107/S010827019301073X
_journal_volume 50
_journal_year 1994
_chemical_formula_sum 'C6 H14 Cl N5 O3 Pt'
_chemical_formula_weight 434.75
_chemical_name_systematic
;
 chloroethylenediamine(1-methylimidazole-N^3^)platinum(II) nitrate
;
_space_group_IT_number 15
_symmetry_cell_setting monoclinic
_symmetry_space_group_name_Hall '-C 2yc'
_symmetry_space_group_name_H-M 'C 1 2/c 1'
_cell_angle_alpha 90.000(10)
_cell_angle_beta 106.140(10)
_cell_angle_gamma 90.000(10)
_cell_formula_units_Z 8
_cell_length_a 31.875(4)
_cell_length_b 5.118(2)
_cell_length_c 15.398(2)
_cell_measurement_reflns_used 25
_cell_measurement_temperature 294
_cell_measurement_theta_max 26.0
_cell_measurement_theta_min 14.0
_cell_volume 2413.0(10)
_computing_cell_refinement 'CAD-4 Software (Enraf-Nonius, 1989)'
_computing_data_collection 'CAD-4 Software (Enraf-Nonius, 1989)'
_computing_data_reduction 'MolEN (Fair, 1990)'
_computing_publication_material 'locally written'
_computing_structure_refinement 'SHELX76 (Sheldrick, 1976)'
_computing_structure_solution 'SHELXS86 (Sheldrick, 1985)'
_diffrn_measurement_device 'Enraf-Nonius CAD4'
_diffrn_measurement_method ' \w/2\q'
_diffrn_radiation_monochromator 'oriented graphite (0,0,2)'
_diffrn_radiation_type 'Mo K\a'
_diffrn_radiation_wavelength 0.7173
_diffrn_reflns_av_R_equivalents 0.0117
_diffrn_reflns_limit_h_max 42
_diffrn_reflns_limit_h_min -42
_diffrn_reflns_limit_k_max 7
_diffrn_reflns_limit_k_min 0
_diffrn_reflns_limit_l_max 21
_diffrn_reflns_limit_l_min 0
_diffrn_reflns_number 4076
_diffrn_reflns_theta_max 30.0
_diffrn_reflns_theta_min 2.0
_diffrn_standards_decay_% 0
_diffrn_standards_interval_time 120
_diffrn_standards_number 3
_exptl_absorpt_coefficient_mu 11.98
_exptl_absorpt_correction_T_max 0.378
_exptl_absorpt_correction_T_min 0.497
_exptl_absorpt_correction_type empirical
_exptl_crystal_colour yellow
_exptl_crystal_density_diffrn 2.411
_exptl_crystal_description lathe
_exptl_crystal_F_000 1632
_exptl_crystal_size_max 0.18
_exptl_crystal_size_mid 0.10
_exptl_crystal_size_min 0.10
_refine_diff_density_max 1.8
_refine_diff_density_min -1.6
_refine_ls_goodness_of_fit_all 1.306
_refine_ls_hydrogen_treatment noref
_refine_ls_matrix_type full
_refine_ls_number_constraints 0
_refine_ls_number_parameters 148
_refine_ls_number_reflns 2002
_refine_ls_number_restraints 0
_refine_ls_R_factor_all 0.050
_refine_ls_R_factor_obs 0.086
_refine_ls_shift/esd_max 0.062
_refine_ls_structure_factor_coef F
_refine_ls_weighting_details 'w = 2.555/[\s^2^(F) + 0.0009F^2^]'
_refine_ls_weighting_scheme calc
_refine_ls_wR_factor_all 0.059
_refine_ls_wR_factor_obs 0.064
_reflns_number_observed 2002
_reflns_number_total 3795
_reflns_observed_criterion refl_observed_if_F_>_4.0_sigma(F)
_cod_data_source_file cd1054.cif
_cod_data_source_block CompoundII
_cod_depositor_comments
;
The following automatic conversions were performed:

'_refine_ls_weighting_scheme' value 'calc w = 2.555/[\s^2^(F) +
0.0009F^2^]' was changed to 'calc'. New tag
'_refine_ls_weighting_details' was created. The value of the new tag
was set to 'w = 2.555/[\s^2^(F) + 0.0009F^2^]'.

Automatic conversion script
Id: cif_fix_values 3143 2015-03-26 13:38:13Z robertas 
;
_cod_original_cell_volume 2413.0(6)
_cod_original_sg_symbol_H-M 'C 2/c'
_cod_database_code 2009939

loop_
_symmetry_equiv_pos_as_xyz
+x,+y,+z
-x,y,1/2-z
-x,-y,-z
x,-y,1/2+z
1/2+x,1/2+y,z
1/2-x,1/2+y,1/2-z
1/2-x,1/2-y,-z
1/2+x,1/2-y,1/2+z

loop_
_atom_site_aniso_label
_atom_site_aniso_U_11
_atom_site_aniso_U_22
_atom_site_aniso_U_33
_atom_site_aniso_U_12
_atom_site_aniso_U_13
_atom_site_aniso_U_23
Pt 0.0338(2) 0.0340(3) 0.0314(2) -0.0008(3) 0.0103(2) -0.0001(3)
Cl 0.047(2) 0.064(2) 0.041(2) 0.002(2) 0.0010(10) 0.001(2)
N9 0.046(6) 0.032(5) 0.031(5) -0.009(5) 0.008(4) -0.002(5)
N6 0.040(6) 0.045(7) 0.042(6) -0.001(5) 0.012(5) 0.011(5)
C8 0.040(7) 0.050(9) 0.046(7) -0.012(6) 0.014(6) 0.005(7)
C7 0.051(7) 0.037(7) 0.052(7) -0.013(7) 0.014(6) 0.006(7)
N3 0.029(5) 0.041(6) 0.043(5) -0.001(5) 0.005(4) 0.003(6)
C2 0.056(8) 0.042(8) 0.043(7) -0.005(7) 0.021(7) -0.006(6)
C4 0.041(7) 0.095(13) 0.028(6) 0.001(9) 0.016(5) 0.016(9)
C5 0.044(7) 0.074(11) 0.051(8) -0.003(8) 0.019(7) 0.017(8)
N1 0.038(6) 0.045(7) 0.068(8) 0.007(5) 0.023(6) 0.019(7)
C1 0.043(7) 0.039(8) 0.092(11) -0.006(7) 0.024(8) 0.008(9)
N10 0.043(6) 0.042(7) 0.048(7) 0.012(5) 0.012(5) 0.002(5)
O1 0.083(8) 0.065(8) 0.075(7) 0.018(7) 0.042(7) 0.024(7)
O2 0.093(9) 0.071(9) 0.072(8) 0.010(7) 0.017(7) -0.033(7)
O3 0.091(9) 0.053(8) 0.075(8) -0.014(6) 0.034(7) -0.013(7)

loop_
_atom_site_label
_atom_site_fract_x
_atom_site_fract_y
_atom_site_fract_z
_atom_site_U_iso_or_equiv
_atom_site_thermal_displace_type
_atom_site_calc_flag
_atom_site_calc_attached_atom
Pt 0.37244(2) 0.36290(10) 0.06687(3) 0.0331(2) Uani . .
Cl 0.30830(10) 0.3996(9) -0.0482(2) 0.051(2) Uani . .
N9 0.4316(3) 0.350(2) 0.1617(7) 0.036(5) Uani . .
N6 0.4050(3) 0.591(2) -0.0014(7) 0.042(6) Uani . .
C8 0.4657(4) 0.421(3) 0.1172(9) 0.045(7) Uani . .
C7 0.4491(5) 0.654(3) 0.0580(10) 0.047(7) Uani . .
N3 0.3437(3) 0.128(2) 0.1395(7) 0.037(5) Uani . .
C2 0.3143(5) -0.051(3) 0.1090(10) 0.047(8) Uani . .
C4 0.3521(4) 0.131(4) 0.2322(8) 0.055(8) Uani . .
C5 0.3283(5) -0.061(4) 0.2570(10) 0.056(9) Uani . .
N1 0.3033(3) -0.169(2) 0.1774(9) 0.051(7) Uani . .
C1 0.2717(5) -0.384(3) 0.1680(10) 0.058(9) Uani . .
N10 0.4408(5) -0.186(2) 0.3393(8) 0.044(7) Uani . .
O1 0.4543(4) -0.119(3) 0.2752(8) 0.074(8) Uani . .
O2 0.4408(5) -0.044(3) 0.4032(9) 0.079(9) Uani . .
O3 0.4240(4) -0.410(2) 0.3362(9) 0.073(8) Uani . .
H1N9 0.437 0.179 0.186 0.06 Uiso calc N9
H2N9 0.432 0.471 0.209 0.06 Uiso calc N9
H1N6 0.389 0.749 -0.019 0.06 Uiso calc N6
H2N6 0.408 0.501 -0.053 0.06 Uiso calc N6
H1C8 0.492 0.463 0.161 0.06 Uiso calc C8
H2C8 0.471 0.279 0.081 0.06 Uiso calc C8
H1C7 0.468 0.692 0.023 0.06 Uiso calc C7
H2C7 0.447 0.800 0.095 0.06 Uiso calc C7
H1C2 0.302 -0.092 0.047 0.06 Uiso calc C2
H1C4 0.371 0.247 0.272 0.06 Uiso calc C4
H1C5 0.329 -0.111 0.317 0.06 Uiso calc C5
H1C1 0.277 -0.481 0.222 0.09 Uiso calc C1
H2C1 0.276 -0.494 0.121 0.09 Uiso calc C1
H3C1 0.243 -0.319 0.151 0.09 Uiso calc C1

loop_
_atom_type_symbol
_atom_type_scat_source
C IntTabIV
H IntTabIV
N IntTabIV
O IntTabIV
Cl IntTabIV
Pt IntTabIV

loop_
_geom_angle_atom_site_label_1
_geom_angle_atom_site_label_2
_geom_angle_atom_site_label_3
_geom_angle
_geom_angle_publ_flag
N6 Pt N3 176.5(4) no
N9 Pt N3 93.2(4) yes
N9 Pt N6 83.4(4) yes
Cl Pt N3 91.8(3) yes
Cl Pt N6 91.6(3) yes
Cl Pt N9 174.9(3) no
Pt N9 C8 108.2(8) no
Pt N6 C7 109.5(8) no
N9 C8 C7 107.0(10) no
N6 C7 C8 109.0(10) no
Pt N3 C4 125.5(9) no
Pt N3 C2 127.5(9) no
C2 N3 C4 107.0(10) yes
N3 C2 N1 111.0(10) yes
N3 C4 C5 109.0(10) yes
C4 C5 N1 106.0(10) yes
C2 N1 C5 108.0(10) yes
C5 N1 C1 127.0(10) no
C2 N1 C1 125.0(10) yes
O2 N10 O3 120.0(10) no
O1 N10 O3 117.0(10) no
O1 N10 O2 123.0(10) no

loop_
_geom_bond_atom_site_label_1
_geom_bond_atom_site_label_2
_geom_bond_distance
_geom_bond_publ_flag
Pt Cl 2.312(3) yes
Pt N9 2.041(9) yes
Pt N6 2.039(12) yes
Pt N3 2.024(12) yes
N9 C8 1.48(2) no
N6 C7 1.48(2) no
C8 C7 1.50(2) no
N3 C2 1.30(2) yes
N3 C4 1.38(2) yes
C2 N1 1.34(2) yes
C4 C5 1.36(3) yes
C5 N1 1.38(2) yes
N1 C1 1.47(2) yes
N10 O1 1.25(2) no
N10 O2 1.22(2) no
N10 O3 1.25(2) no

loop_
_geom_contact_atom_site_label_1
_geom_contact_atom_site_label_2
_geom_contact_distance
_geom_contact_site_symmetry_2
Pt C2 3.680(10) 1_565
Pt N1 3.950(10) 1_565
Cl C2 3.68(2) 1_565
Cl C2 3.830(10) 7_555
Cl C5 3.67(2) 4_554
Cl N1 3.820(10) 7_555
Cl C1 3.97(2) 1_565
Cl C1 3.77(2) 7_545
Cl C1 3.66(2) 7_555
N9 O3 3.02(2) 1_565
N6 O3 2.89(2) 4_554

loop_
_geom_torsion_atom_site_label_1
_geom_torsion_atom_site_label_2
_geom_torsion_atom_site_label_3
_geom_torsion_atom_site_label_4
_geom_torsion
_geom_torsion_publ_flag
N9 Pt N3 C2 -143.0(10) yes
Cl Pt N3 C2 37.0(10) yes
N9 Pt N3 C4 37.0(10) yes
Cl Pt N3 C4 -143.0(10) yes
N9 Pt N6 C7 -8.6(9) yes
Cl Pt N6 C7 171.5(8) yes
N6 Pt N9 C8 -20.1(8) yes
N3 Pt N9 C8 158.9(8) yes
Pt N9 C8 C7 44.0(10) yes
Pt N6 C7 C8 35.0(10) yes
N9 C8 C7 N6 -53.0(10) yes
Pt N3 C2 N1 179.3(9) yes
Pt N3 C4 C5 -177.0(10) yes
C2 N3 C4 C5 3(2) yes
C4 N3 C2 N1 -1(2) yes
N3 C2 N1 C1 -179.0(10) yes
N3 C2 N1 C5 -2(2) yes
N3 C4 C5 N1 -4(2) yes
C4 C5 N1 C2 3(2) yes
C4 C5 N1 C1 -180.0(10) yes
